data_2220105
loop_
_publ_author_name
'Hou, Jin'

_publ_section_title
;
 Ethyl 3-(4-hydroxyphenoxy)-2-(4-methoxyphenyl)acrylate
;
_journal_coeditor_code CI2693
_journal_issue 12
_journal_name_full 'Acta Crystallographica Section E'
_journal_page_first o2293
_journal_paper_doi 10.1107/S160053680803571X
_journal_volume 64
_journal_year 2008
_chemical_formula_iupac 'C18 H18 O5'
_chemical_formula_moiety 'C18 H18 O5'
_chemical_formula_sum 'C18 H18 O5'
_chemical_formula_weight 314.33
_chemical_name_systematic
;
Ethyl 3-(4-hydroxyphenoxy)-2-(4-methoxyphenyl)acrylate
;
_space_group_IT_number 19
_symmetry_cell_setting orthorhombic
_symmetry_space_group_name_Hall 'P 2ac 2ab'
_symmetry_space_group_name_H-M 'P 21 21 21'
_atom_sites_solution_hydrogens geom
_atom_sites_solution_primary direct
_atom_sites_solution_secondary difmap
_audit_creation_method SHELXL-97
_cell_angle_alpha 90.00
_cell_angle_beta 90.00
_cell_angle_gamma 90.00
_cell_formula_units_Z 4
_cell_length_a 7.4773(16)
_cell_length_b 11.661(2)
_cell_length_c 18.417(4)
_cell_measurement_reflns_used 1213
_cell_measurement_temperature 298(2)
_cell_measurement_theta_max 26.1
_cell_measurement_theta_min 3.2
_cell_volume 1605.8(6)
_computing_cell_refinement 'SAINT (Bruker, 2007)'
_computing_data_collection 'SMART (Bruker, 2007)'
_computing_data_reduction 'SAINT (Bruker, 2007)'
_computing_molecular_graphics 'SHELXTL (Sheldrick, 2008)'
_computing_publication_material 'SHELXTL (Sheldrick, 2008)'
_computing_structure_refinement 'SHELXTL (Sheldrick, 2008)'
_computing_structure_solution 'SHELXTL (Sheldrick, 2008)'
_diffrn_ambient_temperature 298(2)
_diffrn_measured_fraction_theta_full 0.999
_diffrn_measured_fraction_theta_max 0.999
_diffrn_measurement_device_type 'Bruker SMART CCD area-detector'
_diffrn_measurement_method '\f and \w'
_diffrn_radiation_monochromator graphite
_diffrn_radiation_source 'fine-focus sealed tube'
_diffrn_radiation_type MoK\a
_diffrn_radiation_wavelength 0.71073
_diffrn_reflns_av_R_equivalents 0.0322
_diffrn_reflns_av_sigmaI/netI 0.0277
_diffrn_reflns_limit_h_max 9
_diffrn_reflns_limit_h_min -9
_diffrn_reflns_limit_k_max 14
_diffrn_reflns_limit_k_min -10
_diffrn_reflns_limit_l_max 22
_diffrn_reflns_limit_l_min -22
_diffrn_reflns_number 5527
_diffrn_reflns_theta_full 25.95
_diffrn_reflns_theta_max 25.95
_diffrn_reflns_theta_min 2.07
_diffrn_standards_number 0
_exptl_absorpt_coefficient_mu 0.095
_exptl_absorpt_correction_T_max 0.9813
_exptl_absorpt_correction_T_min 0.9630
_exptl_absorpt_correction_type multi-scan
_exptl_absorpt_process_details '(SADABS; Bruker, 2001)'
_exptl_crystal_colour colourless
_exptl_crystal_density_diffrn 1.304
_exptl_crystal_density_method 'not measured'
_exptl_crystal_description Prism
_exptl_crystal_F_000 664
_exptl_crystal_size_max 0.40
_exptl_crystal_size_mid 0.30
_exptl_crystal_size_min 0.20
_refine_diff_density_max 0.261
_refine_diff_density_min -0.343
_refine_ls_extinction_method none
_refine_ls_goodness_of_fit_ref 1.053
_refine_ls_hydrogen_treatment constr
_refine_ls_matrix_type full
_refine_ls_number_parameters 211
_refine_ls_number_reflns 1822
_refine_ls_number_restraints 0
_refine_ls_restrained_S_all 1.053
_refine_ls_R_factor_all 0.0667
_refine_ls_R_factor_gt 0.0509
_refine_ls_shift/su_max 0.001
_refine_ls_shift/su_max_lt 0.001
_refine_ls_shift/su_mean 0.000
_refine_ls_structure_factor_coef Fsqd
_refine_ls_weighting_details 'calc w=1/[\s^2^(Fo^2^)+(0.0689P)^2^+0.4887P] where P=(Fo^2^+2Fc^2^)/3'
_refine_ls_weighting_scheme calc
_refine_ls_wR_factor_gt 0.1215
_refine_ls_wR_factor_ref 0.1337
_reflns_number_gt 1486
_reflns_number_total 1822
_reflns_threshold_expression I>2\s(I)
_cod_data_source_file ci2693.cif
_cod_data_source_block I
_cod_database_code 2220105
_cod_database_fobs_code 2220105

loop_
_symmetry_equiv_pos_as_xyz
'x, y, z'
'-x+1/2, -y, z+1/2'
'-x, y+1/2, -z+1/2'
'x+1/2, -y+1/2, -z'

loop_
_atom_site_type_symbol
_atom_site_label
_atom_site_fract_x
_atom_site_fract_y
_atom_site_fract_z
_atom_site_U_iso_or_equiv
_atom_site_adp_type
_atom_site_calc_flag
_atom_site_refinement_flags
_atom_site_occupancy
C C1 0.0040(5) 0.4964(3) 0.73124(16) 0.0401(8) Uani d . 1
C C2 0.0773(6) 0.4306(3) 0.78656(17) 0.0485(9) Uani d . 1
H H2 0.1463 0.3669 0.7750 0.058 Uiso calc R 1
C C3 0.0490(6) 0.4589(3) 0.85909(18) 0.0489(10) Uani d . 1
H H3 0.0990 0.4144 0.8957 0.059 Uiso calc R 1
C C4 -0.0543(6) 0.5537(3) 0.87635(17) 0.0444(9) Uani d . 1
C C5 -0.1311(5) 0.6181(3) 0.82193(17) 0.0454(9) Uani d . 1
H H5 -0.2019 0.6810 0.8335 0.054 Uiso calc R 1
C C6 -0.1024(5) 0.5887(3) 0.74921(17) 0.0471(9) Uani d . 1
H H6 -0.1556 0.6319 0.7126 0.057 Uiso calc R 1
C C7 0.0419(5) 0.6087(3) 0.47594(16) 0.0370(7) Uani d . 1
C C8 -0.0503(5) 0.5959(3) 0.41071(17) 0.0407(8) Uani d . 1
H H8 -0.0970 0.5246 0.3984 0.049 Uiso calc R 1
C C9 -0.0734(5) 0.6872(3) 0.36402(17) 0.0462(9) Uani d . 1
H H9 -0.1336 0.6762 0.3204 0.055 Uiso calc R 1
C C10 -0.0083(5) 0.7946(3) 0.38124(18) 0.0441(9) Uani d . 1
C C11 0.0842(5) 0.8107(3) 0.44550(19) 0.0463(9) Uani d . 1
H H11 0.1287 0.8826 0.4578 0.056 Uiso calc R 1
C C12 0.1095(5) 0.7176(3) 0.49137(19) 0.0440(9) Uani d . 1
H H12 0.1741 0.7282 0.5340 0.053 Uiso calc R 1
C C13 0.0301(5) 0.5385(3) 0.60130(17) 0.0415(8) Uani d . 1
H H13 0.0000 0.6138 0.6123 0.050 Uiso calc R 1
C C14 0.0590(5) 0.5141(3) 0.52943(17) 0.0394(8) Uani d . 1
C C15 0.1049(5) 0.3973(3) 0.50927(17) 0.0397(8) Uani d . 1
C C16 0.1644(7) 0.2682(3) 0.41167(18) 0.0513(10) Uani d . 1
H H16A 0.0775 0.2121 0.4281 0.062 Uiso calc R 1
H H16B 0.2814 0.2462 0.4297 0.062 Uiso calc R 1
C C17 0.1658(6) 0.2743(3) 0.33027(17) 0.0549(10) Uani d . 1
H H17A 0.0455 0.2826 0.3128 0.082 Uiso calc R 1
H H17B 0.2170 0.2053 0.3109 0.082 Uiso calc R 1
H H17C 0.2357 0.3390 0.3150 0.082 Uiso calc R 1
C C18 -0.0024(7) 0.9941(3) 0.3518(3) 0.0668(13) Uani d . 1
H H18A -0.0656 1.0139 0.3954 0.100 Uiso calc R 1
H H18B -0.0374 1.0450 0.3134 0.100 Uiso calc R 1
H H18C 0.1239 1.0008 0.3600 0.100 Uiso calc R 1
O O5 0.0407(4) 0.4650(3) 0.65807(14) 0.0662(8) Uani d . 1
O O1 0.1315(4) 0.3188(2) 0.55214(12) 0.0541(7) Uani d . 1
O O2 0.1174(4) 0.3810(2) 0.43764(12) 0.0468(7) Uani d . 1
O O3 -0.0441(5) 0.8795(2) 0.33197(14) 0.0618(8) Uani d . 1
O O4 -0.0756(5) 0.5803(2) 0.94804(12) 0.0601(8) Uani d . 1
H H4 -0.1019 0.6483 0.9520 0.090 Uiso calc R 1

loop_
_atom_site_aniso_label
_atom_site_aniso_U_11
_atom_site_aniso_U_22
_atom_site_aniso_U_33
_atom_site_aniso_U_12
_atom_site_aniso_U_13
_atom_site_aniso_U_23
C1 0.047(2) 0.0446(17) 0.0288(16) -0.0058(17) -0.0002(15) -0.0054(14)
C2 0.062(2) 0.0465(19) 0.0373(17) -0.003(2) 0.0026(18) -0.0020(15)
C3 0.071(3) 0.0439(18) 0.0320(16) -0.008(2) -0.0065(18) 0.0043(15)
C4 0.060(2) 0.0450(19) 0.0281(15) -0.011(2) 0.0040(16) -0.0038(14)
C5 0.053(2) 0.0458(19) 0.0379(18) 0.0008(19) 0.0010(17) -0.0091(16)
C6 0.054(2) 0.056(2) 0.0313(16) 0.002(2) -0.0039(16) 0.0043(16)
C7 0.0403(17) 0.0406(17) 0.0302(15) -0.0005(17) 0.0009(15) -0.0029(14)
C8 0.046(2) 0.0405(18) 0.0352(17) -0.0062(17) -0.0021(16) -0.0060(14)
C9 0.058(2) 0.052(2) 0.0282(15) -0.004(2) -0.0067(16) -0.0010(15)
C10 0.048(2) 0.0461(19) 0.0376(18) -0.0014(18) 0.0041(17) -0.0001(15)
C11 0.053(2) 0.0395(17) 0.0464(19) -0.0077(18) 0.0007(18) -0.0043(16)
C12 0.045(2) 0.049(2) 0.0385(18) -0.0055(18) -0.0048(17) -0.0065(16)
C13 0.048(2) 0.0437(18) 0.0329(16) 0.0006(18) -0.0030(15) -0.0030(15)
C14 0.0419(19) 0.0441(18) 0.0321(16) -0.0035(17) -0.0041(16) -0.0026(14)
C15 0.048(2) 0.0404(17) 0.0303(16) -0.0023(18) 0.0012(16) -0.0017(14)
C16 0.081(3) 0.0400(19) 0.0332(17) 0.001(2) 0.002(2) -0.0028(15)
C17 0.075(3) 0.055(2) 0.0348(18) -0.005(2) 0.0052(19) -0.0094(17)
C18 0.068(3) 0.047(2) 0.086(3) 0.000(2) 0.000(3) 0.014(2)
O5 0.080(2) 0.0751(18) 0.0436(14) 0.0007(19) 0.0009(15) -0.0010(14)
O1 0.087(2) 0.0428(13) 0.0328(12) 0.0010(15) 0.0023(14) 0.0029(11)
O2 0.0716(17) 0.0392(12) 0.0296(11) 0.0028(13) 0.0012(13) -0.0037(10)
O3 0.092(2) 0.0451(14) 0.0488(14) -0.0026(16) -0.0042(16) 0.0095(12)
O4 0.098(2) 0.0527(15) 0.0292(12) -0.0039(18) 0.0073(14) -0.0048(11)

loop_
_atom_type_symbol
_atom_type_description
_atom_type_scat_dispersion_real
_atom_type_scat_dispersion_imag
_atom_type_scat_source
C C 0.0033 0.0016 'International Tables Vol C Tables 4.2.6.8 and 6.1.1.4'
H H 0.0000 0.0000 'International Tables Vol C Tables 4.2.6.8 and 6.1.1.4'
O O 0.0106 0.0060 'International Tables Vol C Tables 4.2.6.8 and 6.1.1.4'

loop_
_geom_angle_atom_site_label_1
_geom_angle_atom_site_label_2
_geom_angle_atom_site_label_3
_geom_angle
C6 C1 C2 118.9(3)
C6 C1 O5 122.7(3)
C2 C1 O5 118.5(3)
C1 C2 C3 120.9(4)
C1 C2 H2 119.6
C3 C2 H2 119.6
C4 C3 C2 119.6(3)
C4 C3 H3 120.2
C2 C3 H3 120.2
O4 C4 C5 122.1(3)
O4 C4 C3 117.9(3)
C5 C4 C3 120.0(3)
C4 C5 C6 120.0(3)
C4 C5 H5 120.0
C6 C5 H5 120.0
C1 C6 C5 120.6(3)
C1 C6 H6 119.7
C5 C6 H6 119.7
C8 C7 C12 116.9(3)
C8 C7 C14 122.3(3)
C12 C7 C14 120.7(3)
C9 C8 C7 121.1(3)
C9 C8 H8 119.4
C7 C8 H8 119.4
C8 C9 C10 120.9(3)
C8 C9 H9 119.6
C10 C9 H9 119.6
O3 C10 C9 115.8(3)
O3 C10 C11 124.5(3)
C9 C10 C11 119.7(3)
C10 C11 C12 118.9(3)
C10 C11 H11 120.6
C12 C11 H11 120.6
C11 C12 C7 122.5(3)
C11 C12 H12 118.7
C7 C12 H12 118.7
O5 C13 C14 127.3(3)
O5 C13 H13 116.4
C14 C13 H13 116.4
C13 C14 C15 118.5(3)
C13 C14 C7 118.3(3)
C15 C14 C7 123.2(3)
O1 C15 O2 121.3(3)
O1 C15 C14 125.0(3)
O2 C15 C14 113.7(3)
O2 C16 C17 106.8(3)
O2 C16 H16A 110.4
C17 C16 H16A 110.4
O2 C16 H16B 110.4
C17 C16 H16B 110.4
H16A C16 H16B 108.6
C16 C17 H17A 109.5
C16 C17 H17B 109.5
H17A C17 H17B 109.5
C16 C17 H17C 109.5
H17A C17 H17C 109.5
H17B C17 H17C 109.5
O3 C18 H18A 109.5
O3 C18 H18B 109.5
H18A C18 H18B 109.5
O3 C18 H18C 109.5
H18A C18 H18C 109.5
H18B C18 H18C 109.5
C13 O5 C1 123.8(3)
C15 O2 C16 118.3(3)
C10 O3 C18 117.8(3)
C4 O4 H4 109.5

loop_
_geom_bond_atom_site_label_1
_geom_bond_atom_site_label_2
_geom_bond_distance
C1 C6 1.379(5)
C1 C2 1.388(5)
C1 O5 1.423(4)
C2 C3 1.392(5)
C2 H2 0.93
C3 C4 1.386(5)
C3 H3 0.93
C4 O4 1.366(4)
C4 C5 1.377(5)
C5 C6 1.399(5)
C5 H5 0.93
C6 H6 0.93
C7 C8 1.393(5)
C7 C12 1.396(4)
C7 C14 1.484(4)
C8 C9 1.379(5)
C8 H8 0.93
C9 C10 1.381(5)
C9 H9 0.93
C10 O3 1.369(4)
C10 C11 1.384(5)
C11 C12 1.388(5)
C11 H11 0.93
C12 H12 0.93
C13 O5 1.354(4)
C13 C14 1.371(4)
C13 H13 0.93
C14 C15 1.454(4)
C15 O1 1.225(4)
C15 O2 1.336(4)
C16 O2 1.444(4)
C16 C17 1.501(5)
C16 H16A 0.97
C16 H16B 0.97
C17 H17A 0.96
C17 H17B 0.96
C17 H17C 0.96
C18 O3 1.420(5)
C18 H18A 0.96
C18 H18B 0.96
C18 H18C 0.96
O4 H4 0.82

loop_
_geom_hbond_atom_site_label_D
_geom_hbond_atom_site_label_H
_geom_hbond_atom_site_label_A
_geom_hbond_site_symmetry_A
_geom_hbond_distance_DH
_geom_hbond_distance_HA
_geom_hbond_distance_DA
_geom_hbond_angle_DHA
O4 H4 O1 3_556 0.82 2.00 2.812(3) 169

loop_
_geom_torsion_atom_site_label_1
_geom_torsion_atom_site_label_2
_geom_torsion_atom_site_label_3
_geom_torsion_atom_site_label_4
_geom_torsion
C6 C1 C2 C3 -1.9(6)
O5 C1 C2 C3 178.6(3)
C1 C2 C3 C4 0.2(6)
C2 C3 C4 O4 -178.4(4)
C2 C3 C4 C5 1.2(6)
O4 C4 C5 C6 178.7(4)
C3 C4 C5 C6 -1.0(6)
C2 C1 C6 C5 2.2(6)
O5 C1 C6 C5 -178.4(3)
C4 C5 C6 C1 -0.7(6)
C12 C7 C8 C9 -0.2(5)
C14 C7 C8 C9 176.0(3)
C7 C8 C9 C10 -1.1(6)
C8 C9 C10 O3 -178.0(4)
C8 C9 C10 C11 1.2(6)
O3 C10 C11 C12 179.1(4)
C9 C10 C11 C12 0.0(6)
C10 C11 C12 C7 -1.4(6)
C8 C7 C12 C11 1.5(6)
C14 C7 C12 C11 -174.8(3)
O5 C13 C14 C15 0.5(6)
O5 C13 C14 C7 -179.4(3)
C8 C7 C14 C13 -134.7(4)
C12 C7 C14 C13 41.3(5)
C8 C7 C14 C15 45.3(5)
C12 C7 C14 C15 -138.6(4)
C13 C14 C15 O1 -4.9(6)
C7 C14 C15 O1 175.0(4)
C13 C14 C15 O2 175.4(3)
C7 C14 C15 O2 -4.7(5)
C14 C13 O5 C1 -178.3(4)
C6 C1 O5 C13 23.2(6)
C2 C1 O5 C13 -157.3(4)
O1 C15 O2 C16 -0.4(6)
C14 C15 O2 C16 179.3(3)
C17 C16 O2 C15 179.1(3)
C9 C10 O3 C18 171.3(4)
C11 C10 O3 C18 -7.8(6)

loop_
_cod_related_entry_id
_cod_related_entry_database
_cod_related_entry_code
1 ChemSpider 24741083
